data_2019464
loop_
_publ_author_name
'Schmetterer, Clemens'
'Flandorfer, Hans'
'Effenberger, Herta Silvia'

_publ_section_title
;
 New refinement of Ni~5.20~Sn~8.7~Zn~4.16~Cu~1.04~ and its non-isotypy
 with Ni~2~Sn~2~Zn
;
_journal_issue 4
_journal_name_full 'Acta Crystallographica Section C'
_journal_page_first 348
_journal_page_last 350
_journal_paper_doi 10.1107/S2053229614003660
_journal_volume 70
_journal_year 2014
_chemical_formula_iupac 'Ni5.25 Sn8.7 Zn4.16 Cu1.04'
_chemical_formula_moiety 'Cu1.04 Ni5.20 Sn8.7 Zn4.16'
_chemical_formula_sum 'Cu1.04 Ni5.2 Sn8.7 Zn4.16'
_chemical_formula_weight 1676.1
_chemical_name_systematic
;
Pentanickel nonatin tetrazinc copper
;
_space_group_IT_number 221
_symmetry_cell_setting cubic
_symmetry_space_group_name_Hall '-P 4 2 3'
_symmetry_space_group_name_H-M 'P m -3 m'
_audit_creation_method SHELXL-97
_cell_angle_alpha 90.00
_cell_angle_beta 90.00
_cell_angle_gamma 90.00
_cell_formula_units_Z 2
_cell_length_a 8.8540(10)
_cell_length_b 8.8540(10)
_cell_length_c 8.8540(10)
_cell_volume 694.09(14)
_computing_structure_refinement 'SHELXL97 (Sheldrick, 2008)'
_diffrn_measured_fraction_theta_full 0.729
_diffrn_measured_fraction_theta_max 0.729
_diffrn_radiation_wavelength 0.71073
_diffrn_reflns_av_sigmaI/netI 0.1424
_diffrn_reflns_theta_full 39.77
_exptl_crystal_density_method 'not measured'
_exptl_crystal_F_000 1474
_refine_diff_density_max 4.366
_refine_diff_density_min -5.753
_refine_ls_extinction_expression none
_refine_ls_extinction_method none
_refine_ls_goodness_of_fit_ref 1.092
_refine_ls_matrix_type full
_refine_ls_number_parameters 24
_refine_ls_number_reflns 355
_refine_ls_number_restraints 0
_refine_ls_restrained_S_all 1.092
_refine_ls_R_factor_all 0.0601
_refine_ls_R_factor_gt 0.0601
_refine_ls_shift/su_max 0.000
_refine_ls_shift/su_mean 0.000
_refine_ls_structure_factor_coef Fsqd
_refine_ls_weighting_details 'calc w=1/[\s^2^(Fo^2^)+(0.1000P)^2^+0.0000P] where P=(Fo^2^+2Fc^2^)/3'
_refine_ls_weighting_scheme calc
_refine_ls_wR_factor_gt 0.1974
_refine_ls_wR_factor_ref 0.1974
_reflns_number_gt 355
_reflns_threshold_expression >4.87sigma(Fo)
_cod_data_source_file eg3148sup1.cf
_cod_data_source_block I
_cod_original_sg_symbol_H-M 'P m -3m'
_cod_original_formula_sum 'Cu1.04 Ni5.20 Sn8.7 Zn4.16'
_cod_database_code 2019464

loop_
_symmetry_equiv_pos_as_xyz
'x, y, z'
'-x, -y, z'
'-x, y, -z'
'x, -y, -z'
'z, x, y'
'z, -x, -y'
'-z, -x, y'
'-z, x, -y'
'y, z, x'
'-y, z, -x'
'y, -z, -x'
'-y, -z, x'
'y, x, -z'
'-y, -x, -z'
'y, -x, z'
'-y, x, z'
'x, z, -y'
'-x, z, y'
'-x, -z, -y'
'x, -z, y'
'z, y, -x'
'z, -y, x'
'-z, y, x'
'-z, -y, -x'
'-x, -y, -z'
'x, y, -z'
'x, -y, z'
'-x, y, z'
'-z, -x, -y'
'-z, x, y'
'z, x, -y'
'z, -x, y'
'-y, -z, -x'
'y, -z, x'
'-y, z, x'
'y, z, -x'
'-y, -x, z'
'y, x, z'
'-y, x, -z'
'y, -x, -z'
'-x, -z, y'
'x, -z, -y'
'x, z, y'
'-x, z, -y'
'-z, -y, x'
'-z, y, -x'
'z, -y, -x'
'z, y, x'

loop_
_atom_site_type_symbol
_atom_site_label
_atom_site_fract_x
_atom_site_fract_y
_atom_site_fract_z
_atom_site_U_iso_or_equiv
_atom_site_adp_type
_atom_site_calc_flag
_atom_site_refinement_flags
_atom_site_occupancy
_atom_site_symmetry_multiplicity
Sn Sn2 0.32665(11) 0.32665(11) 0.32665(11) 0.0089(4) Uani d SP 0.599(9) 6
M M 0.32665(11) 0.32665(11) 0.32665(11) 0.0089(4) Uani d SP 0.40 6
Sn Sn3 0.2892(2) 0.0000 0.0000 0.0091(4) Uani d SP 0.89 8
M M1 0.0000 0.0000 0.0000 0.0016(10) Uani d SP 0.81 48
M M2 0.5000 0.5000 0.5000 0.0021(11) Uani d SP 0.74 48
M M3 0.1527(2) 0.1527(2) 0.5000 0.0051(4) Uani d SP 0.81 4
Sn Sn4 0.3704(6) 0.3704(6) 0.0000 0.0105(10) Uani d SP 0.398(15) 4
M M4 0.3207(12) 0.3207(12) 0.0000 0.016(2) Uani d SP 0.48(3) 4

loop_
_atom_site_aniso_label
_atom_site_aniso_U_11
_atom_site_aniso_U_22
_atom_site_aniso_U_33
_atom_site_aniso_U_12
_atom_site_aniso_U_13
_atom_site_aniso_U_23
Sn2 0.0089(4) 0.0089(4) 0.0089(4) 0.0000(3) 0.0000(3) 0.0000(3)
M 0.0089(4) 0.0089(4) 0.0089(4) 0.0000(3) 0.0000(3) 0.0000(3)
Sn3 0.0047(6) 0.0113(5) 0.0113(5) 0.000 0.000 0.000
M1 0.0016(10) 0.0016(10) 0.0016(10) 0.000 0.000 0.000
M2 0.0021(11) 0.0021(11) 0.0021(11) 0.000 0.000 0.000
M3 0.0049(6) 0.0049(6) 0.0053(8) 0.0007(6) 0.000 0.000
Sn4 0.0097(14) 0.0097(14) 0.0121(11) 0.0064(13) 0.000 0.000
M4 0.020(3) 0.020(3) 0.0077(18) 0.015(4) 0.000 0.000

loop_
_atom_type_symbol
_atom_type_description
_atom_type_scat_dispersion_real
_atom_type_scat_dispersion_imag
_atom_type_scat_source
Ni Ni 0.3393 1.1124 'International Tables Vol C Tables 4.2.6.8 and 6.1.1.4'
Zn Zn 0.2839 1.4301 'International Tables Vol C Tables 4.2.6.8 and 6.1.1.4'
Sn Sn -0.6537 1.4246 'International Tables Vol C Tables 4.2.6.8 and 6.1.1.4'
Cu Cu 0.3201 1.2651 'International Tables Vol C Tables 4.2.6.8 and 6.1.1.4'

loop_
_geom_angle_atom_site_label_1
_geom_angle_atom_site_label_2
_geom_angle_atom_site_label_3
_geom_angle_site_symmetry_1
_geom_angle_site_symmetry_3
_geom_angle
M2 Sn2 M3 . . 109.57(4)
M2 Sn2 M3 . 9 109.57(4)
M3 Sn2 M3 . 9 109.37(4)
M2 Sn2 M3 . 5 109.57(4)
M3 Sn2 M3 . 5 109.37(4)
M3 Sn2 M3 9 5 109.37(4)
M2 Sn2 M4 . 9 126.7(3)
M3 Sn2 M4 . 9 54.70(2)
M3 Sn2 M4 9 9 123.7(3)
M3 Sn2 M4 5 9 54.70(2)
M2 Sn2 M4 . 5 126.7(3)
M3 Sn2 M4 . 5 54.70(2)
M3 Sn2 M4 9 5 54.70(2)
M3 Sn2 M4 5 5 123.7(3)
M4 Sn2 M4 9 5 87.9(5)
M2 Sn2 M4 . . 126.7(3)
M3 Sn2 M4 . . 123.7(3)
M3 Sn2 M4 9 . 54.70(2)
M3 Sn2 M4 5 . 54.70(2)
M4 Sn2 M4 9 . 87.9(4)
M4 Sn2 M4 5 . 87.9(5)
M2 Sn2 Sn4 . 9 114.53(14)
M3 Sn2 Sn4 . 9 55.41(2)
M3 Sn2 Sn4 9 9 135.90(16)
M3 Sn2 Sn4 5 9 55.41(2)
M4 Sn2 Sn4 9 9 12.2(2)
M4 Sn2 Sn4 5 9 96.7(3)
M4 Sn2 Sn4 . 9 96.7(3)
M2 Sn2 Sn4 . 5 114.53(14)
M3 Sn2 Sn4 . 5 55.41(2)
M3 Sn2 Sn4 9 5 55.41(2)
M3 Sn2 Sn4 5 5 135.90(16)
M4 Sn2 Sn4 9 5 96.7(3)
M4 Sn2 Sn4 5 5 12.2(2)
M4 Sn2 Sn4 . 5 96.7(3)
Sn4 Sn2 Sn4 9 5 103.98(17)
M2 Sn2 Sn4 . . 114.53(14)
M3 Sn2 Sn4 . . 135.90(16)
M3 Sn2 Sn4 9 . 55.41(2)
M3 Sn2 Sn4 5 . 55.41(2)
M4 Sn2 Sn4 9 . 96.7(3)
M4 Sn2 Sn4 5 . 96.7(3)
M4 Sn2 Sn4 . . 12.2(2)
Sn4 Sn2 Sn4 9 . 103.98(17)
Sn4 Sn2 Sn4 5 . 103.98(17)
M2 Sn2 Sn2 . 26_556 54.7
M3 Sn2 Sn2 . 26_556 54.83(4)
M3 Sn2 Sn2 9 26_556 125.31(2)
M3 Sn2 Sn2 5 26_556 125.31(2)
M4 Sn2 Sn2 9 26_556 91.0(2)
M4 Sn2 Sn2 5 26_556 91.0(2)
M4 Sn2 Sn2 . 26_556 178.5(3)
Sn4 Sn2 Sn2 9 26_556 82.43(10)
Sn4 Sn2 Sn2 5 26_556 82.43(10)
Sn4 Sn2 Sn2 . 26_556 169.26(14)
M2 Sn2 Sn2 . 28_655 54.7
M3 Sn2 Sn2 . 28_655 125.31(2)
M3 Sn2 Sn2 9 28_655 125.31(2)
M3 Sn2 Sn2 5 28_655 54.83(4)
M4 Sn2 Sn2 9 28_655 91.0(2)
M4 Sn2 Sn2 5 28_655 178.5(3)
M4 Sn2 Sn2 . 28_655 91.0(2)
Sn4 Sn2 Sn2 9 28_655 82.43(10)
Sn4 Sn2 Sn2 5 28_655 169.26(14)
Sn4 Sn2 Sn2 . 28_655 82.43(10)
Sn2 Sn2 Sn2 26_556 28_655 90.0
M1 Sn3 M3 . 5 134.31(5)
M1 Sn3 M3 . 31 134.31(5)
M3 Sn3 M3 5 31 60.79(6)
M1 Sn3 M3 . 7_655 134.31(5)
M3 Sn3 M3 5 7_655 60.79(6)
M3 Sn3 M3 31 7_655 91.37(10)
M1 Sn3 M3 . 29_655 134.31(5)
M3 Sn3 M3 5 29_655 91.37(10)
M3 Sn3 M3 31 29_655 60.79(6)
M3 Sn3 M3 7_655 29_655 60.79(6)
M1 Sn3 M4 . 9 95.6(2)
M3 Sn3 M4 5 9 55.12(16)
M3 Sn3 M4 31 9 115.80(17)
M3 Sn3 M4 7_655 9 55.12(16)
M3 Sn3 M4 29_655 9 115.80(17)
M1 Sn3 M4 . 11 95.6(2)
M3 Sn3 M4 5 11 115.80(17)
M3 Sn3 M4 31 11 55.12(16)
M3 Sn3 M4 7_655 11 115.80(17)
M3 Sn3 M4 29_655 11 55.12(16)
M4 Sn3 M4 9 11 168.8(4)
M1 Sn3 M4 . 27 95.6(2)
M3 Sn3 M4 5 27 115.80(17)
M3 Sn3 M4 31 27 115.80(17)
M3 Sn3 M4 7_655 27 55.12(16)
M3 Sn3 M4 29_655 27 55.12(16)
M4 Sn3 M4 9 27 89.45(4)
M4 Sn3 M4 11 27 89.45(4)
M1 Sn3 M4 . . 95.6(2)
M3 Sn3 M4 5 . 55.12(16)
M3 Sn3 M4 31 . 55.12(16)
M3 Sn3 M4 7_655 . 115.80(17)
M3 Sn3 M4 29_655 . 115.80(17)
M4 Sn3 M4 9 . 89.45(4)
M4 Sn3 M4 11 . 89.45(4)
M4 Sn3 M4 27 . 168.8(4)
Sn3 M1 Sn3 . 33 90.0
Sn3 M1 Sn3 . 25 180.0
Sn3 M1 Sn3 33 25 90.0
Sn3 M1 Sn3 . 5 90.0
Sn3 M1 Sn3 33 5 90.0
Sn3 M1 Sn3 25 5 90.0
Sn3 M1 Sn3 . 29 90.0
Sn3 M1 Sn3 33 29 90.0
Sn3 M1 Sn3 25 29 90.0
Sn3 M1 Sn3 5 29 180.0
Sn3 M1 Sn3 . 9 90.0
Sn3 M1 Sn3 33 9 180.0
Sn3 M1 Sn3 25 9 90.0
Sn3 M1 Sn3 5 9 90.0
Sn3 M1 Sn3 29 9 90.0
M M2 Sn2 25_666 25_666 0.00(7)
M M2 Sn2 25_666 . 180.00(3)
Sn2 M2 Sn2 25_666 . 180.00(3)
M M2 M 25_666 4_566 70.5
Sn2 M2 M 25_666 4_566 70.5
Sn2 M2 M . 4_566 109.5
M M2 M 25_666 3_656 70.5
Sn2 M2 M 25_666 3_656 70.5
Sn2 M2 M . 3_656 109.5
M M2 M 4_566 3_656 109.5
M M2 Sn2 25_666 3_656 70.5
Sn2 M2 Sn2 25_666 3_656 70.5
Sn2 M2 Sn2 . 3_656 109.5
M M2 Sn2 4_566 3_656 109.5
M M2 Sn2 3_656 3_656 0.00(7)
M M2 M 25_666 2_665 70.5
Sn2 M2 M 25_666 2_665 70.5
Sn2 M2 M . 2_665 109.5
M M2 M 4_566 2_665 109.5
M M2 M 3_656 2_665 109.5
Sn2 M2 M 3_656 2_665 109.5
M M2 Sn2 25_666 4_566 70.5
Sn2 M2 Sn2 25_666 4_566 70.5
Sn2 M2 Sn2 . 4_566 109.5
M M2 Sn2 4_566 4_566 0.00(3)
M M2 Sn2 3_656 4_566 109.5
Sn2 M2 Sn2 3_656 4_566 109.5
M M2 Sn2 2_665 4_566 109.5
M M2 Sn2 25_666 2_665 70.5
Sn2 M2 Sn2 25_666 2_665 70.5
Sn2 M2 Sn2 . 2_665 109.5
M M2 Sn2 4_566 2_665 109.5
M M2 Sn2 3_656 2_665 109.5
Sn2 M2 Sn2 3_656 2_665 109.5
M M2 Sn2 2_665 2_665 0.00(7)
Sn2 M2 Sn2 4_566 2_665 109.5
M M2 M 25_666 28_655 109.5
Sn2 M2 M 25_666 28_655 109.5
Sn2 M2 M . 28_655 70.5
M M2 M 4_566 28_655 180.0
M M2 M 3_656 28_655 70.5
Sn2 M2 M 3_656 28_655 70.5
M M2 M 2_665 28_655 70.5
Sn2 M2 M 4_566 28_655 180.0
Sn2 M2 M 2_665 28_655 70.5
M M2 Sn2 25_666 28_655 109.5
Sn2 M2 Sn2 25_666 28_655 109.5
Sn2 M2 Sn2 . 28_655 70.5
M M2 Sn2 4_566 28_655 180.0
M M2 Sn2 3_656 28_655 70.5
Sn2 M2 Sn2 3_656 28_655 70.5
M M2 Sn2 2_665 28_655 70.5
Sn2 M2 Sn2 4_566 28_655 180.0
Sn2 M2 Sn2 2_665 28_655 70.5
M M2 Sn2 28_655 28_655 0.00(7)
M4 M3 M4 11_556 31_556 103.2(6)
M4 M3 M4 11_556 9 76.6(6)
M4 M3 M4 31_556 9 175.7(4)
M4 M3 M4 11_556 5 175.7(4)
M4 M3 M4 31_556 5 76.6(6)
M4 M3 M4 9 5 103.2(6)
M4 M3 Sn4 11_556 11_556 13.7(2)
M4 M3 Sn4 31_556 11_556 114.6(4)
M4 M3 Sn4 9 11_556 64.6(4)
M4 M3 Sn4 5 11_556 163.67(12)
M4 M3 Sn4 11_556 31_556 114.6(4)
M4 M3 Sn4 31_556 31_556 13.7(2)
M4 M3 Sn4 9 31_556 163.67(12)
M4 M3 Sn4 5 31_556 64.6(4)
Sn4 M3 Sn4 11_556 31_556 124.6(2)
M4 M3 Sn4 11_556 9 64.6(4)
M4 M3 Sn4 31_556 9 163.67(12)
M4 M3 Sn4 9 9 13.7(2)
M4 M3 Sn4 5 9 114.6(4)
Sn4 M3 Sn4 11_556 9 51.9(3)
Sn4 M3 Sn4 31_556 9 162.09(19)
M4 M3 Sn4 11_556 5 163.67(12)
M4 M3 Sn4 31_556 5 64.6(4)
M4 M3 Sn4 9 5 114.6(4)
M4 M3 Sn4 5 5 13.7(2)
Sn4 M3 Sn4 11_556 5 162.09(19)
Sn4 M3 Sn4 31_556 5 51.9(3)
Sn4 M3 Sn4 9 5 124.6(2)
M4 M3 Sn2 11_556 26_556 67.19(4)
M4 M3 Sn2 31_556 26_556 67.19(4)
M4 M3 Sn2 9 26_556 109.0(3)
M4 M3 Sn2 5 26_556 109.0(3)
Sn4 M3 Sn2 11_556 26_556 67.70(4)
Sn4 M3 Sn2 31_556 26_556 67.70(4)
Sn4 M3 Sn2 9 26_556 97.18(15)
Sn4 M3 Sn2 5 26_556 97.18(15)
M4 M3 M 11_556 26_556 67.19(4)
M4 M3 M 31_556 26_556 67.19(4)
M4 M3 M 9 26_556 109.0(3)
M4 M3 M 5 26_556 109.0(3)
Sn4 M3 M 11_556 26_556 67.70(4)
Sn4 M3 M 31_556 26_556 67.70(4)
Sn4 M3 M 9 26_556 97.18(15)
Sn4 M3 M 5 26_556 97.18(15)
Sn2 M3 M 26_556 26_556 0.00(3)
M4 M3 Sn2 11_556 . 109.0(3)
M4 M3 Sn2 31_556 . 109.0(3)
M4 M3 Sn2 9 . 67.19(4)
M4 M3 Sn2 5 . 67.19(4)
Sn4 M3 Sn2 11_556 . 97.18(15)
Sn4 M3 Sn2 31_556 . 97.18(15)
Sn4 M3 Sn2 9 . 67.70(4)
Sn4 M3 Sn2 5 . 67.70(4)
Sn2 M3 Sn2 26_556 . 70.33(9)
M M3 Sn2 26_556 . 70.33(9)
M4 Sn4 Sn4 . 27_565 135.0000(10)
M4 Sn4 Sn4 . 3_655 135.0000(10)
Sn4 Sn4 Sn4 27_565 3_655 90.0
M4 Sn4 M3 . 11_565 77.83(16)
Sn4 Sn4 M3 27_565 11_565 64.03(14)
Sn4 Sn4 M3 3_655 11_565 137.41(14)
M4 Sn4 M3 . 9 77.83(16)
Sn4 Sn4 M3 27_565 9 64.03(14)
Sn4 Sn4 M3 3_655 9 137.41(14)
M3 Sn4 M3 11_565 9 62.13(11)
M4 Sn4 M3 . 31 77.83(16)
Sn4 Sn4 M3 27_565 31 137.41(14)
Sn4 Sn4 M3 3_655 31 64.03(14)
M3 Sn4 M3 11_565 31 112.24(12)
M3 Sn4 M3 9 31 155.7(3)
M4 Sn4 M3 . 5 77.83(16)
Sn4 Sn4 M3 27_565 5 137.41(14)
Sn4 Sn4 M3 3_655 5 64.03(14)
M3 Sn4 M3 11_565 5 155.7(3)
M3 Sn4 M3 9 5 112.24(12)
M3 Sn4 M3 31 5 62.13(11)
M4 Sn4 M4 . 27_565 125.85(11)
Sn4 Sn4 M4 27_565 27_565 9.15(11)
Sn4 Sn4 M4 3_655 27_565 99.15(11)
M3 Sn4 M4 11_565 27_565 56.68(18)
M3 Sn4 M4 9 27_565 56.68(18)
M3 Sn4 M4 31 27_565 142.79(12)
M3 Sn4 M4 5 27_565 142.79(12)
M4 Sn4 M4 . 3_655 125.85(11)
Sn4 Sn4 M4 27_565 3_655 99.15(11)
Sn4 Sn4 M4 3_655 3_655 9.15(11)
M3 Sn4 M4 11_565 3_655 142.79(12)
M3 Sn4 M4 9 3_655 142.79(12)
M3 Sn4 M4 31 3_655 56.68(18)
M3 Sn4 M4 5 3_655 56.68(18)
M4 Sn4 M4 27_565 3_655 108.3(2)
M4 Sn4 M . 26 79.26(14)
Sn4 Sn4 M 27_565 26 97.57(10)
Sn4 Sn4 M 3_655 26 97.57(10)
M3 Sn4 M 11_565 26 56.89(5)
M3 Sn4 M 9 26 117.88(12)
M3 Sn4 M 31 26 56.89(5)
M3 Sn4 M 5 26 117.88(12)
M4 Sn4 M 27_565 26 96.26(9)
M4 Sn4 M 3_655 26 96.26(9)
M4 Sn4 Sn2 . 26 79.26(14)
Sn4 Sn4 Sn2 27_565 26 97.57(10)
Sn4 Sn4 Sn2 3_655 26 97.57(10)
M3 Sn4 Sn2 11_565 26 56.89(5)
M3 Sn4 Sn2 9 26 117.88(12)
M3 Sn4 Sn2 31 26 56.89(5)
M3 Sn4 Sn2 5 26 117.88(12)
M4 Sn4 Sn2 27_565 26 96.26(9)
M4 Sn4 Sn2 3_655 26 96.26(9)
M Sn4 Sn2 26 26 0.00(3)
M4 Sn4 Sn2 . . 79.26(14)
Sn4 Sn4 Sn2 27_565 . 97.57(10)
Sn4 Sn4 Sn2 3_655 . 97.57(10)
M3 Sn4 Sn2 11_565 . 117.88(12)
M3 Sn4 Sn2 9 . 56.89(5)
M3 Sn4 Sn2 31 . 117.88(12)
M3 Sn4 Sn2 5 . 56.89(5)
M4 Sn4 Sn2 27_565 . 96.26(9)
M4 Sn4 Sn2 3_655 . 96.26(9)
M Sn4 Sn2 26 . 158.5(3)
Sn2 Sn4 Sn2 26 . 158.5(3)
Sn4 M4 M3 . 9 88.4(3)
Sn4 M4 M3 . 5 88.4(3)
M3 M4 M3 9 5 116.21(10)
Sn4 M4 M3 . 11_565 88.4(3)
M3 M4 M3 9 11_565 63.70(10)
M3 M4 M3 5 11_565 176.9(7)
Sn4 M4 M3 . 31 88.4(3)
M3 M4 M3 9 31 176.9(7)
M3 M4 M3 5 31 63.70(10)
M3 M4 M3 11_565 31 116.21(10)
Sn4 M4 Sn4 . 27_565 35.85(11)
M3 M4 Sn4 9 27_565 58.7(3)
M3 M4 Sn4 5 27_565 118.4(4)
M3 M4 Sn4 11_565 27_565 58.7(3)
M3 M4 Sn4 31 27_565 118.4(4)
Sn4 M4 Sn4 . 3_655 35.85(11)
M3 M4 Sn4 9 3_655 118.4(4)
M3 M4 Sn4 5 3_655 58.7(3)
M3 M4 Sn4 11_565 3_655 118.4(4)
M3 M4 Sn4 31 3_655 58.7(3)
Sn4 M4 Sn4 27_565 3_655 71.7(2)
Sn4 M4 Sn3 . 5 140.6(2)
M3 M4 Sn3 9 5 58.83(17)
M3 M4 Sn3 5 5 124.0(5)
M3 M4 Sn3 11_565 5 58.83(17)
M3 M4 Sn3 31 5 124.0(5)
Sn4 M4 Sn3 27_565 5 104.76(13)
Sn4 M4 Sn3 3_655 5 176.5(3)
Sn4 M4 Sn3 . . 140.6(2)
M3 M4 Sn3 9 . 124.0(5)
M3 M4 Sn3 5 . 58.83(17)
M3 M4 Sn3 11_565 . 124.0(5)
M3 M4 Sn3 31 . 58.83(17)
Sn4 M4 Sn3 27_565 . 176.5(3)
Sn4 M4 Sn3 3_655 . 104.76(13)
Sn3 M4 Sn3 5 . 78.8(4)
Sn4 M4 Sn2 . . 88.5(3)
M3 M4 Sn2 9 . 58.12(5)
M3 M4 Sn2 5 . 58.12(5)
M3 M4 Sn2 11_565 . 121.79(6)
M3 M4 Sn2 31 . 121.79(6)
Sn4 M4 Sn2 27_565 . 88.8(3)
Sn4 M4 Sn2 3_655 . 88.8(3)
Sn3 M4 Sn2 5 . 91.1(2)
Sn3 M4 Sn2 . . 91.1(2)
Sn4 M4 M . 26 88.5(3)
M3 M4 M 9 26 121.79(6)
M3 M4 M 5 26 121.79(6)
M3 M4 M 11_565 26 58.12(5)
M3 M4 M 31 26 58.12(5)
Sn4 M4 M 27_565 26 88.8(3)
Sn4 M4 M 3_655 26 88.8(3)
Sn3 M4 M 5 26 91.1(2)
Sn3 M4 M . 26 91.1(2)
Sn2 M4 M . 26 177.1(6)

loop_
_geom_bond_atom_site_label_1
_geom_bond_atom_site_label_2
_geom_bond_site_symmetry_2
_geom_bond_distance
Sn2 M2 . 2.6585(17)
Sn2 M3 . 2.665(2)
Sn2 M3 9 2.665(2)
Sn2 M3 5 2.665(2)
Sn2 M4 9 2.8931(12)
Sn2 M4 5 2.8931(12)
Sn2 M4 . 2.8931(12)
Sn2 Sn4 9 2.9437(15)
Sn2 Sn4 5 2.9437(15)
Sn2 Sn4 . 2.9437(15)
Sn2 Sn2 26_556 3.070(2)
Sn2 Sn2 28_655 3.070(2)
Sn3 M1 . 2.5607(18)
Sn3 M3 5 2.671(2)
Sn3 M3 31 2.671(2)
Sn3 M3 7_655 2.671(2)
Sn3 M3 29_655 2.671(2)
Sn3 M4 9 2.853(12)
Sn3 M4 11 2.853(12)
Sn3 M4 27 2.853(12)
Sn3 M4 . 2.853(12)
M1 Sn3 33 2.5607(18)
M1 Sn3 25 2.5607(18)
M1 Sn3 5 2.5607(18)
M1 Sn3 29 2.5607(18)
M1 Sn3 9 2.5607(18)
M2 M 25_666 2.6585(17)
M2 Sn2 25_666 2.6585(17)
M2 M 4_566 2.6585(17)
M2 M 3_656 2.6585(17)
M2 Sn2 3_656 2.6585(17)
M2 M 2_665 2.6585(17)
M2 Sn2 4_566 2.6585(17)
M2 Sn2 2_665 2.6585(17)
M2 M 28_655 2.6585(17)
M2 Sn2 28_655 2.6585(17)
M3 M4 11_556 2.5614(5)
M3 M4 31_556 2.5614(5)
M3 M4 9 2.5614(5)
M3 M4 5 2.5614(5)
M3 Sn4 11_556 2.6194(16)
M3 Sn4 31_556 2.6194(16)
M3 Sn4 9 2.6194(16)
M3 Sn4 5 2.6194(16)
M3 Sn2 26_556 2.665(2)
M3 M 26_556 2.665(2)
Sn4 M4 . 0.623(10)
Sn4 Sn4 27_565 2.294(10)
Sn4 Sn4 3_655 2.294(10)
Sn4 M3 11_565 2.6194(16)
Sn4 M3 9 2.6194(16)
Sn4 M3 31 2.6194(16)
Sn4 M3 5 2.6194(16)
Sn4 M4 27_565 2.770(16)
Sn4 M4 3_655 2.770(16)
Sn4 M 26 2.9437(15)
Sn4 Sn2 26 2.9437(15)
M4 M3 9 2.5614(5)
M4 M3 5 2.5614(5)
M4 M3 11_565 2.5614(5)
M4 M3 31 2.5614(5)
M4 Sn4 27_565 2.770(16)
M4 Sn4 3_655 2.770(16)
M4 Sn3 5 2.853(12)
M4 M 26 2.8931(12)
